data_7031409
loop_
_publ_author_name
'Priv\'er, Steven H'
'Bennett, Martin A.'
'Willis, Anthony C.'
'Pottabathula, Srinivas'
'Lakshmi Kantam, M.'
'Bhargava, Suresh K.'

_publ_section_title
;
 ortho-Metallated triphenylphosphine chalcogenide complexes of platinum
 and palladium: synthesis and catalytic activity.
;
_journal_issue 31
_journal_name_full 'Dalton transactions (Cambridge, England : 2003)'
_journal_page_first 12000
_journal_page_last 12012
_journal_paper_doi 10.1039/c4dt01236d
_journal_volume 43
_journal_year 2014
_chemical_compound_source ' from RMIT University'
_chemical_formula_moiety 'C54 H42 Cl3  P3 Pd3 S3, C H4 O'
_chemical_formula_sum 'C55 H46 Cl3 O P3 Pd3 S3'
_chemical_formula_weight 1335.59
_space_group_IT_number 14
_symmetry_cell_setting monoclinic
_symmetry_space_group_name_Hall '-P 2ybc'
_symmetry_space_group_name_H-M 'P 1 21/c 1'
_atom_sites_solution_hydrogens geom
_atom_sites_solution_primary direct
_audit_creation_date 09-12-09
_audit_creation_method CRYSTALS_ver_12.87
_audit_update_record
;
2009-12-14 - Report on C55 H42 Cl3 O P3 Pd3 S3 
             by   Anthony C. Willis
             for  Steven Priver and Martin Bennett

2009-12-14 - passes checkcif tests with minor warnings  
;
_cell_angle_alpha 90
_cell_angle_beta 98.3879(4)
_cell_angle_gamma 90
_cell_formula_units_Z 4
_cell_length_a 19.7141(2)
_cell_length_b 11.2461(1)
_cell_length_c 24.1286(2)
_cell_measurement_reflns_used 183720
_cell_measurement_temperature 200
_cell_measurement_theta_max 30
_cell_measurement_theta_min 3
_cell_volume 5292.25(8)
_computing_cell_refinement 'DENZO/SCALEPACK (Otwinowski & Minor, 1997)'
_computing_data_collection 'COLLECT (Nonius, 2001).'
_computing_data_reduction 'DENZO/SCALEPACK (Otwinowski & Minor, 1997)'
_computing_molecular_graphics
; 
ORTEP-II (Johnson 1976) in teXsan (MSC, 1992-1997)
;
_computing_publication_material 'CRYSTALS (Betteridge et al., 2003)'
_computing_structure_refinement 'CRYSTALS (Betteridge et al., 2003)'
_computing_structure_solution 'SIR92 (Altomare et al., 1994)'
_diffrn_ambient_temperature 200
_diffrn_measured_fraction_theta_full 0.998
_diffrn_measured_fraction_theta_max 0.998
_diffrn_measurement_device 'Nonius KappaCCD'
_diffrn_measurement_device_type Area
_diffrn_measurement_method ' \f and \w scans with CCD '
_diffrn_radiation_monochromator graphite
_diffrn_radiation_type 'Mo K\a'
_diffrn_radiation_wavelength 0.71073
_diffrn_reflns_av_R_equivalents 0.061
_diffrn_reflns_limit_h_max 27
_diffrn_reflns_limit_h_min -27
_diffrn_reflns_limit_k_max 15
_diffrn_reflns_limit_k_min -15
_diffrn_reflns_limit_l_max 33
_diffrn_reflns_limit_l_min -33
_diffrn_reflns_number 122273
_diffrn_reflns_theta_full 30.046
_diffrn_reflns_theta_max 30.046
_diffrn_reflns_theta_min 2.601
_diffrn_standards_number 0
_exptl_absorpt_coefficient_mu 1.408
_exptl_absorpt_correction_T_max 0.875
_exptl_absorpt_correction_T_min 0.764
_exptl_absorpt_correction_type integration
_exptl_absorpt_process_details
;
via Gaussian method (Coppens, 1970) implemented in maXus (2000)
;
_exptl_crystal_colour yellow
_exptl_crystal_density_diffrn 1.679
_exptl_crystal_density_method 'not measured'
_exptl_crystal_description block
_exptl_crystal_F_000 2664
_exptl_crystal_size_max 0.270
_exptl_crystal_size_mid 0.120
_exptl_crystal_size_min 0.110
_refine_diff_density_max 1.50
_refine_diff_density_min -0.81
_refine_ls_extinction_method None
_refine_ls_goodness_of_fit_ref 1.0064
_refine_ls_hydrogen_treatment mixed
_refine_ls_matrix_type full
_refine_ls_number_parameters 632
_refine_ls_number_reflns 15457
_refine_ls_number_restraints 16
_refine_ls_R_factor_all 0.0416
_refine_ls_R_factor_gt 0.0312
_refine_ls_shift/su_max 0.0481808
_refine_ls_shift/su_mean 0.8881751
_refine_ls_structure_factor_coef Fsqd
_refine_ls_weighting_details
;
 Method= Modified Sheldrick 
 w=1/[\s^2^(F^2^) + ( 0.03P)^2^ + 8.39P] 
 ,where P=(max(Fo^2^,0) + 2Fc^2^)/3 
;
_refine_ls_weighting_scheme calc
_refine_ls_wR_factor_all 0.0767
_refine_ls_wR_factor_gt 0.0720
_refine_ls_wR_factor_ref 0.0767
_reflns_limit_h_max 27
_reflns_limit_h_min -27
_reflns_limit_k_max 15
_reflns_limit_k_min 0
_reflns_limit_l_max 33
_reflns_limit_l_min 0
_reflns_number_gt 13010
_reflns_number_total 15457
_reflns_threshold_expression I>2.0\s(I)
_oxford_diffrn_Wilson_B_factor 2.12
_oxford_diffrn_Wilson_scale 26.54
_oxford_refine_ls_r_factor_ref 0.0416
_oxford_refine_ls_scale 0.20131(5)
_oxford_reflns_number_all 15457
_oxford_reflns_threshold_expression_ref I>-10.0\s(I)
_oxford_structure_analysis_title '12080836 ben0913'
_cod_data_source_file c4dt01236d2.cif
_cod_data_source_block complex12
_cod_depositor_comments
;
The following automatic conversions were performed:

'_symmetry_cell_setting' value 'Monoclinic' changed to 'monoclinic'
according to
/usr/data/users/saulius/crontab/automatic-downloads/rss-feeds/RSC/lib/dictionaries/cif_core.dic
dictionary named 'cif_core.dic' version 2.4.2 from 2011-04-26.

Automatic conversion script
Id: cif_fix_values 2281 2013-09-26 08:29:07Z andrius 

 Adding full bibliography for 7031403--7031415.cif.
;
_cod_original_sg_symbol_H-M 'P 21/c'
_cod_database_code 7031409

loop_
_symmetry_equiv_pos_as_xyz
x,y,z
-x,-y,-z
-x,y+1/2,-z+1/2
x,-y+1/2,z+1/2

loop_
_atom_site_label
_atom_site_type_symbol
_atom_site_fract_x
_atom_site_fract_y
_atom_site_fract_z
_atom_site_U_iso_or_equiv
_atom_site_occupancy
_atom_site_adp_type
_atom_site_refinement_flags_posn
_atom_site_refinement_flags_adp
_atom_site_refinement_flags_occupancy
Pd1 Pd 0.677454(9) 0.742314(16) 0.695359(7) 0.0242 1.0000 Uani . . .
Pd2 Pd 0.799264(9) 0.572088(16) 0.621021(7) 0.0250 1.0000 Uani . . .
Pd3 Pd 0.777797(10) 0.527224(16) 0.770247(7) 0.0266 1.0000 Uani . . .
Cl1 Cl 0.62402(3) 0.73284(7) 0.77489(3) 0.0390 1.0000 Uani . . .
Cl2 Cl 0.87141(4) 0.66787(6) 0.56665(3) 0.0412 1.0000 Uani . . .
Cl3 Cl 0.76963(5) 0.33490(6) 0.80449(3) 0.0481 1.0000 Uani . . .
S1 S 0.73063(3) 0.74958(5) 0.61757(2) 0.0266 1.0000 Uani . . .
S2 S 0.73043(3) 0.47436(5) 0.67463(2) 0.0267 1.0000 Uani . . .
S3 S 0.79029(3) 0.72180(5) 0.74498(2) 0.0261 1.0000 Uani . . .
P1 P 0.57900(3) 0.75450(6) 0.63676(3) 0.0281 1.0000 Uani . . .
P2 P 0.85982(3) 0.40369(6) 0.62318(3) 0.0297 1.0000 Uani . . .
P3 P 0.81801(3) 0.58611(6) 0.85717(3) 0.0287 1.0000 Uani . . .
O91 O 0.6482(8) 0.3708(10) 0.5351(5) 0.1156 0.507(10) Uani D U P
O92 O 0.6001(3) 0.3856(7) 0.5610(3) 0.0842 0.493(10) Uani D U P
C1 C 0.59722(14) 0.7084(2) 0.56854(10) 0.0316 1.0000 Uani . . .
C2 C 0.66571(14) 0.7123(2) 0.56041(10) 0.0311 1.0000 Uani . . .
C3 C 0.68385(17) 0.6885(3) 0.50798(11) 0.0427 1.0000 Uani . . .
C4 C 0.63345(19) 0.6540(3) 0.46484(12) 0.0533 1.0000 Uani . . .
C5 C 0.56590(18) 0.6437(3) 0.47320(13) 0.0501 1.0000 Uani . . .
C6 C 0.54725(16) 0.6726(3) 0.52459(12) 0.0425 1.0000 Uani . . .
C11 C 0.50618(13) 0.6688(3) 0.65122(11) 0.0338 1.0000 Uani . . .
C12 C 0.51646(15) 0.5487(3) 0.66451(12) 0.0384 1.0000 Uani . . .
C13 C 0.46220(17) 0.4788(3) 0.67454(13) 0.0451 1.0000 Uani . . .
C14 C 0.39758(18) 0.5266(3) 0.67219(15) 0.0543 1.0000 Uani . . .
C15 C 0.38679(18) 0.6446(4) 0.6595(2) 0.0702 1.0000 Uani . . .
C16 C 0.44106(16) 0.7164(3) 0.64893(18) 0.0573 1.0000 Uani . . .
C21 C 0.55149(13) 0.9082(2) 0.62996(11) 0.0319 1.0000 Uani . . .
C22 C 0.53662(17) 0.9654(3) 0.67765(13) 0.0448 1.0000 Uani . . .
C23 C 0.5187(2) 1.0848(3) 0.67571(15) 0.0556 1.0000 Uani . . .
C24 C 0.5173(2) 1.1470(3) 0.62692(16) 0.0592 1.0000 Uani . . .
C25 C 0.5332(2) 1.0914(3) 0.57928(15) 0.0564 1.0000 Uani . . .
C26 C 0.54965(16) 0.9710(3) 0.58037(12) 0.0410 1.0000 Uani . . .
C31 C 0.80726(14) 0.2855(2) 0.64512(10) 0.0305 1.0000 Uani . . .
C32 C 0.74921(13) 0.3204(2) 0.66758(10) 0.0300 1.0000 Uani . . .
C33 C 0.70429(16) 0.2355(3) 0.68326(12) 0.0384 1.0000 Uani . . .
C34 C 0.71785(17) 0.1159(3) 0.67659(12) 0.0424 1.0000 Uani . . .
C35 C 0.77596(18) 0.0802(2) 0.65556(12) 0.0430 1.0000 Uani . . .
C36 C 0.82079(16) 0.1639(2) 0.63934(12) 0.0382 1.0000 Uani . . .
C41 C 0.88331(17) 0.3570(2) 0.55640(12) 0.0406 1.0000 Uani . . .
C42 C 0.8346(2) 0.3035(3) 0.51707(13) 0.0504 1.0000 Uani . . .
C43 C 0.8505(3) 0.2758(3) 0.46386(15) 0.0694 1.0000 Uani . . .
C44 C 0.9145(3) 0.3016(4) 0.45134(18) 0.0843 1.0000 Uani . . .
C45 C 0.9631(3) 0.3530(4) 0.4903(2) 0.0773 1.0000 Uani . . .
C46 C 0.9482(2) 0.3824(3) 0.54324(17) 0.0565 1.0000 Uani . . .
C51 C 0.93848(14) 0.4101(3) 0.67206(12) 0.0383 1.0000 Uani . . .
C52 C 0.9657(2) 0.5169(4) 0.6900(2) 0.0778 1.0000 Uani . . .
C53 C 1.0274(2) 0.5224(5) 0.7264(2) 0.0961 1.0000 Uani . . .
C54 C 1.05990(19) 0.4198(4) 0.74549(18) 0.0698 1.0000 Uani . . .
C55 C 1.03415(19) 0.3126(4) 0.7261(2) 0.0737 1.0000 Uani . . .
C56 C 0.97367(18) 0.3077(4) 0.6897(2) 0.0695 1.0000 Uani . . .
C61 C 0.81212(13) 0.7467(2) 0.85968(10) 0.0292 1.0000 Uani . . .
C62 C 0.79687(12) 0.8049(2) 0.80849(10) 0.0278 1.0000 Uani . . .
C63 C 0.79001(15) 0.9281(2) 0.80679(12) 0.0367 1.0000 Uani . . .
C64 C 0.79848(16) 0.9928(3) 0.85627(13) 0.0410 1.0000 Uani . . .
C65 C 0.81328(17) 0.9351(3) 0.90739(13) 0.0422 1.0000 Uani . . .
C66 C 0.81985(15) 0.8128(3) 0.90938(11) 0.0367 1.0000 Uani . . .
C71 C 0.76931(14) 0.5382(2) 0.91137(11) 0.0330 1.0000 Uani . . .
C72 C 0.69883(17) 0.5296(3) 0.89859(15) 0.0527 1.0000 Uani . . .
C73 C 0.6603(2) 0.4997(4) 0.94024(19) 0.0678 1.0000 Uani . . .
C74 C 0.6920(2) 0.4805(3) 0.99432(17) 0.0635 1.0000 Uani . . .
C75 C 0.7615(2) 0.4921(4) 1.00697(15) 0.0679 1.0000 Uani . . .
C76 C 0.80048(18) 0.5192(4) 0.96563(13) 0.0534 1.0000 Uani . . .
C81 C 0.90708(14) 0.5444(2) 0.87869(11) 0.0337 1.0000 Uani . . .
C82 C 0.93260(17) 0.4438(3) 0.85539(14) 0.0480 1.0000 Uani . . .
C83 C 0.99931(18) 0.4057(3) 0.87338(16) 0.0543 1.0000 Uani . . .
C84 C 1.04087(16) 0.4676(3) 0.91413(15) 0.0476 1.0000 Uani . . .
C85 C 1.01738(17) 0.5685(3) 0.93619(16) 0.0517 1.0000 Uani . . .
C86 C 0.95084(16) 0.6077(3) 0.91819(14) 0.0466 1.0000 Uani . . .
C91 C 0.6356(8) 0.3311(14) 0.4790(6) 0.1506 0.507(10) Uani D U P
C92 C 0.6441(12) 0.319(2) 0.5309(12) 0.1709 0.493(10) Uani D U P
H31 H 0.7302 0.6958 0.5018 0.0513 1.0000 Uiso R . .
H41 H 0.6456 0.6373 0.4289 0.0640 1.0000 Uiso R . .
H51 H 0.5323 0.6166 0.4437 0.0601 1.0000 Uiso R . .
H61 H 0.5005 0.6681 0.5300 0.0510 1.0000 Uiso R . .
H121 H 0.5610 0.5151 0.6666 0.0461 1.0000 Uiso R . .
H131 H 0.4694 0.3969 0.6831 0.0541 1.0000 Uiso R . .
H141 H 0.3605 0.4779 0.6794 0.0652 1.0000 Uiso R . .
H151 H 0.3422 0.6775 0.6579 0.0843 1.0000 Uiso R . .
H161 H 0.4334 0.7980 0.6401 0.0688 1.0000 Uiso R . .
H221 H 0.5387 0.9226 0.7118 0.0537 1.0000 Uiso R . .
H231 H 0.5075 1.1232 0.7083 0.0668 1.0000 Uiso R . .
H241 H 0.5052 1.2288 0.6257 0.0710 1.0000 Uiso R . .
H251 H 0.5329 1.1356 0.5457 0.0677 1.0000 Uiso R . .
H261 H 0.5595 0.9322 0.5475 0.0492 1.0000 Uiso R . .
H331 H 0.6646 0.2594 0.6984 0.0461 1.0000 Uiso R . .
H341 H 0.6868 0.0578 0.6866 0.0509 1.0000 Uiso R . .
H351 H 0.7853 -0.0021 0.6522 0.0516 1.0000 Uiso R . .
H361 H 0.8605 0.1392 0.6244 0.0459 1.0000 Uiso R . .
H421 H 0.7904 0.2856 0.5262 0.0605 1.0000 Uiso R . .
H431 H 0.8172 0.2395 0.4367 0.0833 1.0000 Uiso R . .
H441 H 0.9252 0.2836 0.4152 0.1011 1.0000 Uiso R . .
H451 H 1.0074 0.3687 0.4811 0.0928 1.0000 Uiso R . .
H461 H 0.9818 0.4193 0.5700 0.0678 1.0000 Uiso R . .
H521 H 0.9424 0.5882 0.6777 0.0933 1.0000 Uiso R . .
H531 H 1.0469 0.5973 0.7378 0.1153 1.0000 Uiso R . .
H541 H 1.1003 0.4232 0.7722 0.0838 1.0000 Uiso R . .
H551 H 1.0580 0.2414 0.7378 0.0885 1.0000 Uiso R . .
H561 H 0.9559 0.2327 0.6765 0.0834 1.0000 Uiso R . .
H631 H 0.7796 0.9678 0.7718 0.0440 1.0000 Uiso R . .
H641 H 0.7941 1.0769 0.8551 0.0492 1.0000 Uiso R . .
H651 H 0.8189 0.9798 0.9412 0.0507 1.0000 Uiso R . .
H661 H 0.8296 0.7736 0.9445 0.0440 1.0000 Uiso R . .
H721 H 0.6769 0.5442 0.8615 0.0632 1.0000 Uiso R . .
H731 H 0.6119 0.4923 0.9315 0.0814 1.0000 Uiso R . .
H741 H 0.6656 0.4593 1.0227 0.0762 1.0000 Uiso R . .
H751 H 0.7831 0.4813 1.0445 0.0815 1.0000 Uiso R . .
H761 H 0.8489 0.5249 0.9745 0.0641 1.0000 Uiso R . .
H821 H 0.9043 0.4008 0.8270 0.0575 1.0000 Uiso R . .
H831 H 1.0162 0.3365 0.8574 0.0652 1.0000 Uiso R . .
H841 H 1.0860 0.4400 0.9269 0.0571 1.0000 Uiso R . .
H851 H 1.0464 0.6121 0.9639 0.0620 1.0000 Uiso R . .
H861 H 0.9352 0.6790 0.9332 0.0559 1.0000 Uiso R . .

loop_
_atom_site_aniso_label
_atom_site_aniso_U_11
_atom_site_aniso_U_22
_atom_site_aniso_U_33
_atom_site_aniso_U_23
_atom_site_aniso_U_13
_atom_site_aniso_U_12
Pd1 0.02465(8) 0.02543(9) 0.02257(8) 0.00098(6) 0.00376(6) 0.00224(6)
Pd2 0.02657(9) 0.02403(8) 0.02545(9) 0.00068(7) 0.00726(6) 0.00052(7)
Pd3 0.03086(9) 0.02535(9) 0.02380(8) -0.00022(7) 0.00430(7) -0.00106(7)
Cl1 0.0358(3) 0.0521(4) 0.0314(3) 0.0037(3) 0.0128(2) 0.0061(3)
Cl2 0.0412(3) 0.0397(4) 0.0472(4) 0.0064(3) 0.0221(3) -0.0011(3)
Cl3 0.0770(5) 0.0306(3) 0.0356(3) 0.0041(3) 0.0042(3) -0.0089(3)
S1 0.0295(3) 0.0256(3) 0.0254(3) 0.0011(2) 0.0065(2) 0.0009(2)
S2 0.0287(3) 0.0259(3) 0.0263(3) -0.0006(2) 0.0066(2) -0.0019(2)
S3 0.0266(3) 0.0285(3) 0.0229(3) 0.0003(2) 0.0023(2) -0.0007(2)
P1 0.0258(3) 0.0311(3) 0.0271(3) 0.0029(2) 0.0029(2) 0.0037(2)
P2 0.0318(3) 0.0279(3) 0.0310(3) 0.0003(2) 0.0097(2) 0.0035(2)
P3 0.0338(3) 0.0284(3) 0.0234(3) 0.0014(2) 0.0029(2) 0.0003(2)
O91 0.136(9) 0.108(7) 0.092(6) -0.006(6) -0.021(6) -0.007(7)
O92 0.054(4) 0.101(5) 0.097(5) -0.012(4) 0.009(3) -0.005(3)
C1 0.0365(13) 0.0304(12) 0.0269(11) 0.0016(10) 0.0018(10) 0.0056(10)
C2 0.0397(13) 0.0275(12) 0.0253(11) 0.0005(9) 0.0018(10) 0.0057(10)
C3 0.0484(16) 0.0528(18) 0.0276(13) -0.0023(12) 0.0075(11) 0.0079(14)
C4 0.066(2) 0.067(2) 0.0250(13) -0.0077(14) 0.0007(13) 0.0133(18)
C5 0.0569(19) 0.0555(19) 0.0324(14) -0.0060(13) -0.0117(13) 0.0074(16)
C6 0.0416(15) 0.0454(16) 0.0370(14) -0.0001(12) -0.0063(12) 0.0033(13)
C11 0.0290(12) 0.0401(14) 0.0318(12) 0.0028(11) 0.0028(10) -0.0014(11)
C12 0.0401(15) 0.0379(15) 0.0387(14) -0.0016(11) 0.0107(12) -0.0023(12)
C13 0.0569(19) 0.0412(16) 0.0391(15) -0.0034(13) 0.0137(13) -0.0106(14)
C14 0.0451(18) 0.063(2) 0.056(2) 0.0020(17) 0.0114(15) -0.0181(16)
C15 0.0296(16) 0.078(3) 0.104(3) 0.020(2) 0.0121(18) -0.0010(17)
C16 0.0322(15) 0.054(2) 0.086(3) 0.0193(19) 0.0089(16) 0.0027(14)
C21 0.0279(12) 0.0332(13) 0.0341(13) 0.0032(10) 0.0032(10) 0.0054(10)
C22 0.0541(18) 0.0447(16) 0.0372(15) 0.0046(13) 0.0119(13) 0.0160(14)
C23 0.068(2) 0.0499(19) 0.0500(19) -0.0025(15) 0.0136(17) 0.0217(17)
C24 0.080(3) 0.0365(16) 0.059(2) 0.0008(15) 0.0021(18) 0.0222(17)
C25 0.084(3) 0.0385(17) 0.0454(18) 0.0105(14) 0.0045(17) 0.0140(17)
C26 0.0500(17) 0.0379(15) 0.0345(14) 0.0033(12) 0.0044(12) 0.0068(13)
C31 0.0383(13) 0.0257(11) 0.0276(11) -0.0010(9) 0.0049(10) 0.0007(10)
C32 0.0370(13) 0.0264(12) 0.0261(11) -0.0008(9) 0.0030(9) -0.0042(10)
C33 0.0427(15) 0.0351(14) 0.0370(14) 0.0003(11) 0.0037(12) -0.0094(12)
C34 0.0557(18) 0.0307(13) 0.0390(15) 0.0033(11) 0.0008(13) -0.0126(13)
C35 0.066(2) 0.0243(12) 0.0362(14) -0.0009(11) 0.0005(13) -0.0048(13)
C36 0.0521(17) 0.0293(13) 0.0330(13) -0.0014(10) 0.0053(12) 0.0048(12)
C41 0.0589(18) 0.0299(13) 0.0375(14) 0.0032(11) 0.0217(13) 0.0106(12)
C42 0.075(2) 0.0427(17) 0.0344(15) 0.0033(13) 0.0108(15) 0.0120(16)
C43 0.131(4) 0.0448(19) 0.0347(17) 0.0013(14) 0.019(2) 0.018(2)
C44 0.162(5) 0.050(2) 0.053(2) 0.0098(19) 0.058(3) 0.030(3)
C45 0.110(4) 0.054(2) 0.085(3) 0.015(2) 0.070(3) 0.021(2)
C46 0.071(2) 0.0385(16) 0.070(2) 0.0057(16) 0.0424(19) 0.0072(16)
C51 0.0304(13) 0.0436(16) 0.0417(15) 0.0005(12) 0.0073(11) 0.0059(11)
C52 0.065(2) 0.056(2) 0.099(3) -0.028(2) -0.031(2) 0.0220(19)
C53 0.071(3) 0.078(3) 0.124(4) -0.048(3) -0.037(3) 0.019(2)
C54 0.0379(18) 0.105(4) 0.062(2) -0.012(2) -0.0059(16) 0.019(2)
C55 0.0406(19) 0.069(3) 0.106(4) 0.028(3) -0.008(2) 0.0047(18)
C56 0.0408(18) 0.051(2) 0.110(3) 0.021(2) -0.014(2) -0.0013(16)
C61 0.0301(12) 0.0306(12) 0.0270(11) 0.0005(9) 0.0045(9) -0.0010(10)
C62 0.0283(11) 0.0289(12) 0.0263(11) -0.0015(9) 0.0035(9) -0.0023(9)
C63 0.0425(15) 0.0316(13) 0.0348(13) 0.0022(11) 0.0021(11) 0.0000(11)
C64 0.0517(17) 0.0283(13) 0.0428(15) -0.0052(11) 0.0067(13) 0.0007(12)
C65 0.0526(17) 0.0383(15) 0.0361(14) -0.0097(12) 0.0075(13) -0.0023(13)
C66 0.0460(15) 0.0363(14) 0.0282(12) -0.0029(11) 0.0074(11) -0.0001(12)
C71 0.0401(14) 0.0312(12) 0.0287(12) 0.0020(10) 0.0082(10) 0.0014(11)
C72 0.0445(17) 0.070(2) 0.0441(17) 0.0021(16) 0.0087(14) -0.0079(16)
C73 0.055(2) 0.080(3) 0.073(3) -0.003(2) 0.0263(19) -0.014(2)
C74 0.084(3) 0.056(2) 0.060(2) 0.0143(18) 0.043(2) 0.006(2)
C75 0.082(3) 0.087(3) 0.0389(18) 0.0260(19) 0.0224(18) 0.022(2)
C76 0.0517(19) 0.075(2) 0.0346(15) 0.0164(15) 0.0090(13) 0.0116(17)
C81 0.0353(13) 0.0359(13) 0.0299(12) 0.0057(10) 0.0046(10) 0.0002(11)
C82 0.0432(16) 0.0512(18) 0.0487(18) -0.0063(14) 0.0042(13) 0.0044(14)
C83 0.0488(19) 0.053(2) 0.062(2) -0.0007(16) 0.0105(16) 0.0141(15)
C84 0.0343(15) 0.0491(18) 0.0583(19) 0.0153(15) 0.0031(13) 0.0016(13)
C85 0.0387(16) 0.0505(19) 0.062(2) 0.0015(16) -0.0068(14) -0.0024(14)
C86 0.0406(16) 0.0404(16) 0.0564(19) -0.0043(14) -0.0010(14) 0.0011(13)
C91 0.141(10) 0.151(11) 0.128(9) -0.071(10) -0.086(8) 0.067(9)
C92 0.114(12) 0.177(16) 0.204(16) -0.105(15) -0.035(11) 0.051(12)

loop_
_atom_type_symbol
_atom_type_scat_dispersion_real
_atom_type_scat_dispersion_imag
_atom_type_scat_Cromer_Mann_a1
_atom_type_scat_Cromer_Mann_b1
_atom_type_scat_Cromer_Mann_a2
_atom_type_scat_Cromer_Mann_b2
_atom_type_scat_Cromer_Mann_a3
_atom_type_scat_Cromer_Mann_b3
_atom_type_scat_Cromer_Mann_a4
_atom_type_scat_Cromer_Mann_b4
_atom_type_scat_Cromer_Mann_c
_atom_type_scat_source
C 0.0033 0.0016 2.3100 20.8439 1.0200 10.2075 1.5886 0.5687 0.8650 51.6512 0.2156 'International Tables Vol C 4.2.6.8 and 6.1.1.4'
H 0.0000 0.0000 0.4930 10.5109 0.3229 26.1257 0.1402 3.1424 0.0408 57.7998 0.0030 'International Tables Vol C 4.2.6.8 and 6.1.1.4'
Cl 0.1484 0.1585 11.4604 0.0104 7.1964 1.1662 6.2556 18.5194 1.6455 47.7784 -9.5574 'International Tables Vol C 4.2.6.8 and 6.1.1.4'
O 0.0106 0.0060 3.0485 13.2771 2.2868 5.7011 1.5463 0.3239 0.8670 32.9089 0.2508 'International Tables Vol C 4.2.6.8 and 6.1.1.4'
P 0.1023 0.0942 6.4345 1.9067 4.1791 27.1570 1.7800 0.5260 1.4908 68.1645 1.1149 'International Tables Vol C 4.2.6.8 and 6.1.1.4'
Pd -0.9988 1.0072 19.3319 0.6987 15.5017 7.9893 5.2954 25.2052 0.6058 76.8986 5.2659 'International Tables Vol C 4.2.6.8 and 6.1.1.4'
S 0.1246 0.1234 6.9053 1.4679 5.2034 22.2151 1.4379 0.2536 1.5863 56.1720 0.8669 'International Tables Vol C 4.2.6.8 and 6.1.1.4'

loop_
_exptl_crystal_face_index_h
_exptl_crystal_face_index_k
_exptl_crystal_face_index_l
_exptl_crystal_face_perp_dist
1 0 0 0.010
-1 0 0 0.100
0 1 0 0.130
0 -1 0 0.140
0 0 1 0.050
0 0 -1 0.070
6 -5 0 0.077
-1 1 2 0.112

loop_
_geom_angle_atom_site_label_1
_geom_angle_atom_site_label_2
_geom_angle_atom_site_label_3
_geom_angle
_geom_angle_publ_flag
Cl1 Pd1 S1 179.31(2) yes
Cl1 Pd1 S3 94.78(2) yes
S1 Pd1 S3 84.79(2) yes
Cl1 Pd1 P1 93.95(2) yes
S1 Pd1 P1 86.46(2) yes
S3 Pd1 P1 170.93(2) yes
Cl2 Pd2 S1 89.05(2) yes
Cl2 Pd2 S2 178.58(2) yes
S1 Pd2 S2 92.36(2) yes
Cl2 Pd2 P2 92.12(3) yes
S1 Pd2 P2 178.06(2) yes
S2 Pd2 P2 86.48(2) yes
Cl3 Pd3 S2 94.17(2) yes
Cl3 Pd3 S3 174.56(2) yes
S2 Pd3 S3 91.28(2) yes
Cl3 Pd3 P3 88.60(3) yes
S2 Pd3 P3 176.58(2) yes
S3 Pd3 P3 85.96(2) yes
Pd2 S1 Pd1 105.40(2) yes
Pd2 S1 C2 99.64(8) yes
Pd1 S1 C2 105.25(9) yes
Pd3 S2 Pd2 103.97(2) yes
Pd3 S2 C32 105.75(8) yes
Pd2 S2 C32 105.30(9) yes
Pd1 S3 Pd3 95.59(2) yes
Pd1 S3 C62 109.09(8) yes
Pd3 S3 C62 105.59(8) yes
Pd1 P1 C1 106.77(9) yes
Pd1 P1 C11 119.16(9) yes
C1 P1 C11 106.95(13) yes
Pd1 P1 C21 109.69(9) yes
C1 P1 C21 106.71(12) yes
C11 P1 C21 106.92(12) yes
Pd2 P2 C31 107.60(9) yes
Pd2 P2 C41 115.36(9) yes
C31 P2 C41 106.12(13) yes
Pd2 P2 C51 112.68(10) yes
C31 P2 C51 108.16(13) yes
C41 P2 C51 106.55(14) yes
Pd3 P3 C61 108.16(8) yes
Pd3 P3 C71 115.89(9) yes
C61 P3 C71 103.24(12) yes
Pd3 P3 C81 112.80(9) yes
C61 P3 C81 108.17(12) yes
C71 P3 C81 107.93(12) yes
P1 C1 C2 116.34(19) yes
P1 C1 C6 124.1(2) yes
C2 C1 C6 119.5(2) yes
S1 C2 C1 119.86(19) yes
S1 C2 C3 119.8(2) yes
C1 C2 C3 120.4(3) yes
C2 C3 C4 119.1(3) yes
C2 C3 H31 120.5 no
C4 C3 H31 120.5 no
C3 C4 C5 121.0(3) yes
C3 C4 H41 119.5 no
C5 C4 H41 119.5 no
C4 C5 C6 120.0(3) yes
C4 C5 H51 120.0 no
C6 C5 H51 120.0 no
C1 C6 C5 119.9(3) yes
C1 C6 H61 120.1 no
C5 C6 H61 120.1 no
P1 C11 C12 117.9(2) yes
P1 C11 C16 123.0(2) yes
C12 C11 C16 119.0(3) yes
C11 C12 C13 120.2(3) yes
C11 C12 H121 119.9 no
C13 C12 H121 119.9 no
C12 C13 C14 120.5(3) yes
C12 C13 H131 119.7 no
C14 C13 H131 119.7 no
C13 C14 C15 120.0(3) yes
C13 C14 H141 120.0 no
C15 C14 H141 120.0 no
C14 C15 C16 120.2(3) yes
C14 C15 H151 119.9 no
C16 C15 H151 119.9 no
C15 C16 C11 120.1(3) yes
C15 C16 H161 120.0 no
C11 C16 H161 120.0 no
P1 C21 C22 117.6(2) yes
P1 C21 C26 122.3(2) yes
C22 C21 C26 119.9(3) yes
C21 C22 C23 120.3(3) yes
C21 C22 H221 119.9 no
C23 C22 H221 119.9 no
C22 C23 C24 119.8(3) yes
C22 C23 H231 120.1 no
C24 C23 H231 120.1 no
C23 C24 C25 120.4(3) yes
C23 C24 H241 119.8 no
C25 C24 H241 119.8 no
C24 C25 C26 120.3(3) yes
C24 C25 H251 119.9 no
C26 C25 H251 119.9 no
C25 C26 C21 119.2(3) yes
C25 C26 H261 120.4 no
C21 C26 H261 120.4 no
P2 C31 C32 116.37(19) yes
P2 C31 C36 124.1(2) yes
C32 C31 C36 119.5(2) yes
S2 C32 C31 120.33(19) yes
S2 C32 C33 119.4(2) yes
C31 C32 C33 120.2(2) yes
C32 C33 C34 119.6(3) yes
C32 C33 H331 120.2 no
C34 C33 H331 120.2 no
C33 C34 C35 120.6(3) yes
C33 C34 H341 119.7 no
C35 C34 H341 119.7 no
C34 C35 C36 120.3(3) yes
C34 C35 H351 119.8 no
C36 C35 H351 119.8 no
C31 C36 C35 119.7(3) yes
C31 C36 H361 120.2 no
C35 C36 H361 120.2 no
P2 C41 C42 119.4(2) yes
P2 C41 C46 120.3(3) yes
C42 C41 C46 120.1(3) yes
C41 C42 C43 119.9(4) yes
C41 C42 H421 120.0 no
C43 C42 H421 120.0 no
C42 C43 C44 119.4(4) yes
C42 C43 H431 120.3 no
C44 C43 H431 120.3 no
C43 C44 C45 120.9(4) yes
C43 C44 H441 119.6 no
C45 C44 H441 119.6 no
C44 C45 C46 120.7(4) yes
C44 C45 H451 119.7 no
C46 C45 H451 119.7 no
C45 C46 C41 119.0(4) yes
C45 C46 H461 120.5 no
C41 C46 H461 120.5 no
P2 C51 C52 120.3(2) yes
P2 C51 C56 120.8(3) yes
C52 C51 C56 118.8(3) yes
C51 C52 C53 120.5(4) yes
C51 C52 H521 119.7 no
C53 C52 H521 119.7 no
C52 C53 C54 119.8(4) yes
C52 C53 H531 120.1 no
C54 C53 H531 120.1 no
C53 C54 C55 119.9(4) yes
C53 C54 H541 120.1 no
C55 C54 H541 120.1 no
C54 C55 C56 120.0(4) yes
C54 C55 H551 120.0 no
C56 C55 H551 120.0 no
C51 C56 C55 120.9(4) yes
C51 C56 H561 119.6 no
C55 C56 H561 119.6 no
P3 C61 C62 116.52(19) yes
P3 C61 C66 124.0(2) yes
C62 C61 C66 119.5(2) yes
S3 C62 C61 119.65(19) yes
S3 C62 C63 120.1(2) yes
C61 C62 C63 120.2(2) yes
C62 C63 C64 119.8(3) yes
C62 C63 H631 120.1 no
C64 C63 H631 120.1 no
C63 C64 C65 120.2(3) yes
C63 C64 H641 119.9 no
C65 C64 H641 119.9 no
C64 C65 C66 120.2(3) yes
C64 C65 H651 119.9 no
C66 C65 H651 119.9 no
C61 C66 C65 120.1(3) yes
C61 C66 H661 120.0 no
C65 C66 H661 120.0 no
P3 C71 C72 118.7(2) yes
P3 C71 C76 121.4(2) yes
C72 C71 C76 119.7(3) yes
C71 C72 C73 119.7(3) yes
C71 C72 H721 120.2 no
C73 C72 H721 120.2 no
C72 C73 C74 120.1(4) yes
C72 C73 H731 119.9 no
C74 C73 H731 119.9 no
C73 C74 C75 119.9(3) yes
C73 C74 H741 120.0 no
C75 C74 H741 120.0 no
C74 C75 C76 120.4(3) yes
C74 C75 H751 119.8 no
C76 C75 H751 119.8 no
C75 C76 C71 120.2(3) yes
C75 C76 H761 119.9 no
C71 C76 H761 119.9 no
P3 C81 C82 119.1(2) yes
P3 C81 C86 122.8(2) yes
C82 C81 C86 118.1(3) yes
C81 C82 C83 120.4(3) yes
C81 C82 H821 119.8 no
C83 C82 H821 119.8 no
C82 C83 C84 120.3(3) yes
C82 C83 H831 119.8 no
C84 C83 H831 119.8 no
C83 C84 C85 120.0(3) yes
C83 C84 H841 120.0 no
C85 C84 H841 120.0 no
C84 C85 C86 120.0(3) yes
C84 C85 H851 120.0 no
C86 C85 H851 120.0 no
C85 C86 C81 121.0(3) yes
C85 C86 H861 119.5 no
C81 C86 H861 119.5 no

loop_
_geom_bond_atom_site_label_1
_geom_bond_atom_site_label_2
_geom_bond_distance
_geom_bond_publ_flag
Pd1 Cl1 2.3223(6) yes
Pd1 S1 2.2809(6) yes
Pd1 S3 2.3786(6) yes
Pd1 P1 2.2327(7) yes
Pd2 Cl2 2.3342(7) yes
Pd2 S1 2.4060(6) yes
Pd2 S2 2.2880(6) yes
Pd2 P2 2.2353(7) yes
Pd3 Cl3 2.3293(7) yes
Pd3 S2 2.4330(6) yes
Pd3 S3 2.2945(6) yes
Pd3 P3 2.2317(7) yes
S1 C2 1.789(3) yes
S2 C32 1.784(3) yes
S3 C62 1.784(2) yes
P1 C1 1.811(3) yes
P1 C11 1.805(3) yes
P1 C21 1.812(3) yes
P2 C31 1.812(3) yes
P2 C41 1.818(3) yes
P2 C51 1.808(3) yes
P3 C61 1.811(3) yes
P3 C71 1.814(3) yes
P3 C81 1.819(3) yes
O91 C91 1.413(13) yes
O92 C92 1.426(16) yes
C1 C2 1.393(4) yes
C1 C6 1.397(4) yes
C2 C3 1.390(4) yes
C3 C4 1.385(4) yes
C3 H31 0.950 no
C4 C5 1.380(5) yes
C4 H41 0.950 no
C5 C6 1.383(4) yes
C5 H51 0.950 no
C6 H61 0.950 no
C11 C12 1.397(4) yes
C11 C16 1.384(4) yes
C12 C13 1.377(4) yes
C12 H121 0.950 no
C13 C14 1.376(5) yes
C13 H131 0.950 no
C14 C15 1.371(6) yes
C14 H141 0.950 no
C15 C16 1.393(5) yes
C15 H151 0.950 no
C16 H161 0.950 no
C21 C22 1.386(4) yes
C21 C26 1.385(4) yes
C22 C23 1.388(4) yes
C22 H221 0.950 no
C23 C24 1.366(5) yes
C23 H231 0.950 no
C24 C25 1.384(5) yes
C24 H241 0.950 no
C25 C26 1.392(4) yes
C25 H251 0.950 no
C26 H261 0.950 no
C31 C32 1.392(4) yes
C31 C36 1.403(4) yes
C32 C33 1.392(4) yes
C33 C34 1.386(4) yes
C33 H331 0.950 no
C34 C35 1.378(5) yes
C34 H341 0.950 no
C35 C36 1.386(4) yes
C35 H351 0.950 no
C36 H361 0.950 no
C41 C42 1.386(5) yes
C41 C46 1.391(5) yes
C42 C43 1.400(5) yes
C42 H421 0.950 no
C43 C44 1.370(7) yes
C43 H431 0.950 no
C44 C45 1.368(7) yes
C44 H441 0.950 no
C45 C46 1.392(5) yes
C45 H451 0.950 no
C46 H461 0.950 no
C51 C52 1.359(5) yes
C51 C56 1.380(5) yes
C52 C53 1.395(6) yes
C52 H521 0.950 no
C53 C54 1.366(6) yes
C53 H531 0.950 no
C54 C55 1.364(6) yes
C54 H541 0.950 no
C55 C56 1.375(5) yes
C55 H551 0.950 no
C56 H561 0.950 no
C61 C62 1.392(3) yes
C61 C66 1.401(4) yes
C62 C63 1.392(4) yes
C63 C64 1.387(4) yes
C63 H631 0.950 no
C64 C65 1.387(4) yes
C64 H641 0.950 no
C65 C66 1.381(4) yes
C65 H651 0.950 no
C66 H661 0.950 no
C71 C72 1.382(4) yes
C71 C76 1.379(4) yes
C72 C73 1.387(5) yes
C72 H721 0.950 no
C73 C74 1.380(6) yes
C73 H731 0.950 no
C74 C75 1.365(6) yes
C74 H741 0.950 no
C75 C76 1.379(5) yes
C75 H751 0.950 no
C76 H761 0.950 no
C81 C82 1.389(4) yes
C81 C86 1.386(4) yes
C82 C83 1.391(5) yes
C82 H821 0.950 no
C83 C84 1.374(5) yes
C83 H831 0.950 no
C84 C85 1.363(5) yes
C84 H841 0.950 no
C85 C86 1.392(4) yes
C85 H851 0.950 no
C86 H861 0.950 no
C91 C92 1.25(3) yes

loop_
_geom_contact_atom_site_label_1
_geom_contact_atom_site_label_2
_geom_contact_distance
_geom_contact_site_symmetry_2
_geom_contact_publ_flag
Cl1 C13 3.555(4) 3_656 no
Cl1 C14 3.589(4) 3_656 no
S3 C55 3.578(4) 3_756 no
O91 C32 3.56(1) . no
O91 C4 3.60(1) . no
O92 C5 3.273(7) 2_666 no
O92 C6 3.374(7) 2_666 no
O92 C6 3.465(8) . no
O92 C5 3.599(8) . no
C5 C24 3.593(5) 2_676 no
C6 C91 3.59(2) 2_666 no
C13 C22 3.566(4) 3_646 no
C15 C91 3.32(2) 2_666 no
C16 C91 3.28(1) 2_666 no
C43 C76 3.463(6) 4_554 no
C43 C65 3.560(5) 4_564 no
C44 C83 3.562(6) 4_554 no
C54 C63 3.383(5) 3_746 no
C54 C62 3.523(5) 3_746 no
C55 C62 3.551(5) 3_746 no
C85 C85 3.597(8) 2_767 no

loop_
_geom_torsion_atom_site_label_1
_geom_torsion_atom_site_label_2
_geom_torsion_atom_site_label_3
_geom_torsion_atom_site_label_4
_geom_torsion
_geom_torsion_publ_flag
Pd1 S1 Pd2 Cl2 -155.09(3) no
Pd1 S1 Pd2 S2 24.72(2) no
Pd1 S1 C2 C1 11.8(2) no
Pd1 S1 C2 C3 -168.9(2) no
Pd1 S3 Pd3 S2 48.66(2) no
Pd1 S3 Pd3 P3 -129.32(2) no
Pd1 S3 C62 C61 118.8(2) no
Pd1 S3 C62 C63 -64.2(2) no
Pd1 P1 C1 C2 -19.7(2) no
Pd1 P1 C1 C6 161.7(2) no
Pd1 P1 C11 C12 -48.0(3) no
Pd1 P1 C11 C16 132.9(3) no
Pd1 P1 C21 C22 -62.6(2) no
Pd1 P1 C21 C26 112.8(2) no
Pd2 S1 Pd1 S3 54.78(2) no
Pd2 S1 Pd1 P1 -122.84(3) no
Pd2 S1 C2 C1 120.8(2) no
Pd2 S1 C2 C3 -59.9(2) no
Pd2 S2 Pd3 Cl3 -136.88(3) no
Pd2 S2 Pd3 S3 43.02(2) no
Pd2 S2 C32 C31 14.4(2) no
Pd2 S2 C32 C33 -163.8(2) no
Pd2 P2 C31 C32 -13.4(2) no
Pd2 P2 C31 C36 164.9(2) no
Pd2 P2 C41 C42 -77.3(2) no
Pd2 P2 C41 C46 98.1(2) no
Pd2 P2 C51 C52 -19.6(3) no
Pd2 P2 C51 C56 163.6(3) no
Pd3 S2 Pd2 S1 -87.41(2) no
Pd3 S2 Pd2 P2 94.14(2) no
Pd3 S2 C32 C31 -95.4(2) no
Pd3 S2 C32 C33 86.5(2) no
Pd3 S3 Pd1 Cl1 69.30(3) no
Pd3 S3 Pd1 S1 -110.17(2) no
Pd3 S3 C62 C61 17.1(2) no
Pd3 S3 C62 C63 -166.0(2) no
Pd3 P3 C61 C62 -11.1(2) no
Pd3 P3 C61 C66 166.9(2) no
Pd3 P3 C71 C72 -34.8(2) no
Pd3 P3 C71 C76 150.2(3) no
Pd3 P3 C81 C82 -28.2(3) no
Pd3 P3 C81 C86 152.8(2) no
Cl1 Pd1 S3 C62 -39.34(9) no
Cl1 Pd1 P1 C1 -159.05(8) no
Cl1 Pd1 P1 C11 -37.9(1) no
Cl1 Pd1 P1 C21 85.7(1) no
Cl2 Pd2 S1 C2 96.04(9) no
Cl2 Pd2 P2 C31 -163.47(8) no
Cl2 Pd2 P2 C41 -45.3(1) no
Cl2 Pd2 P2 C51 77.4(1) no
Cl3 Pd3 S2 C32 -26.23(9) no
Cl3 Pd3 P3 C61 -164.1(1) no
Cl3 Pd3 P3 C71 -48.81(9) no
Cl3 Pd3 P3 C81 76.35(9) no
S1 Pd1 S3 C62 141.20(9) no
S1 Pd1 P1 C1 20.39(8) no
S1 Pd1 P1 C11 141.5(1) no
S1 Pd1 P1 C21 -94.9(1) no
S1 Pd2 S2 C32 161.61(8) no
S1 C2 C1 P1 5.0(3) no
S1 C2 C1 C6 -176.3(2) no
S1 C2 C3 C4 176.8(2) no
S2 Pd2 S1 C2 -84.16(9) no
S2 Pd2 P2 C31 16.77(8) no
S2 Pd2 P2 C41 135.0(1) no
S2 Pd2 P2 C51 -102.4(1) no
S2 Pd3 S3 C62 160.29(8) no
S2 C32 C31 P2 -1.0(3) no
S2 C32 C31 C36 -179.3(2) no
S2 C32 C33 C34 178.5(2) no
S3 Pd1 S1 C2 159.58(8) no
S3 Pd3 S2 C32 153.67(9) no
S3 Pd3 P3 C61 16.21(9) no
S3 Pd3 P3 C71 131.48(9) no
S3 Pd3 P3 C81 -103.37(9) no
S3 C62 C61 P3 -4.4(3) no
S3 C62 C61 C66 177.6(2) no
S3 C62 C63 C64 -176.9(2) no
P1 Pd1 S1 C2 -18.04(8) no
P1 C1 C2 C3 -174.4(2) no
P1 C1 C6 C5 177.3(2) no
P1 C11 C12 C13 -178.4(2) no
P1 C11 C16 C15 178.7(3) no
P1 C21 C22 C23 176.7(3) no
P1 C21 C26 C25 -175.0(2) no
P2 Pd2 S2 C32 -16.83(8) no
P2 C31 C32 C33 177.2(2) no
P2 C31 C36 C35 -177.6(2) no
P2 C41 C42 C43 174.9(3) no
P2 C41 C46 C45 -175.5(3) no
P2 C51 C52 C53 -178.1(3) no
P2 C51 C56 C55 178.8(3) no
P3 Pd3 S3 C62 -17.69(8) no
P3 C61 C62 C63 178.7(2) no
P3 C61 C66 C65 -178.8(2) no
P3 C71 C72 C73 -176.3(3) no
P3 C71 C76 C75 174.8(3) no
P3 C81 C82 C83 -176.2(3) no
P3 C81 C86 C85 175.8(3) no
C1 P1 C11 C12 73.1(2) no
C1 P1 C11 C16 -106.0(3) no
C1 P1 C21 C22 -177.9(2) no
C1 P1 C21 C26 -2.5(3) no
C1 C2 C3 C4 -3.8(4) no
C1 C6 C5 C4 -2.1(5) no
C2 C1 P1 C11 -148.3(2) no
C2 C1 P1 C21 97.6(2) no
C2 C1 C6 C5 -1.3(4) no
C2 C3 C4 C5 0.3(5) no
C3 C2 C1 C6 4.3(4) no
C3 C4 C5 C6 2.6(5) no
C6 C1 P1 C11 33.1(3) no
C6 C1 P1 C21 -81.0(2) no
C11 P1 C21 C22 67.9(2) no
C11 P1 C21 C26 -116.6(2) no
C11 C12 C13 C14 -0.7(5) no
C11 C16 C15 C14 -0.0(6) no
C12 C11 P1 C21 -172.9(2) no
C12 C11 C16 C15 -0.4(5) no
C12 C13 C14 C15 0.3(5) no
C13 C12 C11 C16 0.7(4) no
C13 C14 C15 C16 0.0(6) no
C16 C11 P1 C21 8.0(3) no
C21 C22 C23 C24 -1.6(5) no
C21 C26 C25 C24 -1.5(5) no
C22 C21 C26 C25 0.4(4) no
C22 C23 C24 C25 0.4(6) no
C23 C22 C21 C26 1.2(5) no
C23 C24 C25 C26 1.1(6) no
C31 P2 C41 C42 41.7(3) no
C31 P2 C41 C46 -142.9(2) no
C31 P2 C51 C52 -138.4(3) no
C31 P2 C51 C56 44.8(3) no
C31 C32 C33 C34 0.3(4) no
C31 C36 C35 C34 0.9(4) no
C32 C31 P2 C41 -137.4(2) no
C32 C31 P2 C51 108.6(2) no
C32 C31 C36 C35 0.6(4) no
C32 C33 C34 C35 1.2(4) no
C33 C32 C31 C36 -1.1(4) no
C33 C34 C35 C36 -1.8(4) no
C36 C31 P2 C41 40.9(2) no
C36 C31 P2 C51 -73.1(2) no
C41 P2 C51 C52 107.9(3) no
C41 P2 C51 C56 -69.0(3) no
C41 C42 C43 C44 0.3(5) no
C41 C46 C45 C44 1.0(6) no
C42 C41 P2 C51 156.8(2) no
C42 C41 C46 C45 -0.1(5) no
C42 C43 C44 C45 0.6(6) no
C43 C42 C41 C46 -0.5(5) no
C43 C44 C45 C46 -1.3(7) no
C46 C41 P2 C51 -27.8(3) no
C51 C52 C53 C54 -1.8(7) no
C51 C56 C55 C54 0.4(7) no
C52 C51 C56 C55 2.0(6) no
C52 C53 C54 C55 4.2(7) no
C53 C52 C51 C56 -1.2(6) no
C53 C54 C55 C56 -3.4(7) no
C61 P3 C71 C72 83.3(2) no
C61 P3 C71 C76 -91.7(3) no
C61 P3 C81 C82 -147.8(2) no
C61 P3 C81 C86 33.2(3) no
C61 C62 C63 C64 0.1(4) no
C61 C66 C65 C64 0.5(5) no
C62 C61 P3 C71 -134.4(2) no
C62 C61 P3 C81 111.4(2) no
C62 C61 C66 C65 -0.9(4) no
C62 C63 C64 C65 -0.4(5) no
C63 C62 C61 C66 0.6(4) no
C63 C64 C65 C66 0.2(5) no
C66 C61 P3 C71 43.6(3) no
C66 C61 P3 C81 -70.6(3) no
C71 P3 C81 C82 101.2(3) no
C71 P3 C81 C86 -77.8(3) no
C71 C72 C73 C74 1.0(6) no
C71 C76 C75 C74 1.9(6) no
C72 C71 P3 C81 -162.4(2) no
C72 C71 C76 C75 -0.2(5) no
C72 C73 C74 C75 0.6(6) no
C73 C72 C71 C76 -1.2(5) no
C73 C74 C75 C76 -2.1(6) no
C76 C71 P3 C81 22.6(3) no
C81 C82 C83 C84 -0.4(5) no
C81 C86 C85 C84 1.3(5) no
C82 C81 C86 C85 -3.2(5) no
C82 C83 C84 C85 -1.6(6) no
C83 C82 C81 C86 2.8(5) no
C83 C84 C85 C86 1.2(6) no
